data_7045074
loop_
_publ_author_name
'Liang, Ming-Li'
'Ma, Yun-Xiang'
'Hu, Chun-Li'
'Kong, Fang'
'Mao, Jiang-Gao'

_publ_section_title
;
 A(VO<sub>2</sub>F)(SeO<sub>3</sub>) (A = Sr, Ba) and
 Ba(MOF<sub>2</sub>)(TeO<sub>4</sub>) (M = Mo, W): first examples of
 alkali-earth selenites/tellurites with a fluorinated d<sup>0</sup>-TM
 octahedron.
;
_journal_issue 5
_journal_name_full 'Dalton transactions (Cambridge, England : 2003)'
_journal_page_first 1513
_journal_page_last 1519
_journal_paper_doi 10.1039/c7dt04442a
_journal_volume 47
_journal_year 2018
_chemical_formula_sum 'F O5 Se Sr V'
_chemical_formula_weight 316.52
_chemical_name_systematic Sr(VO2F)(SeO3)
_space_group_IT_number 61
_space_group_name_Hall '-P 2ac 2ab'
_space_group_name_H-M_alt 'P b c a'
_symmetry_cell_setting orthorhombic
_symmetry_space_group_name_Hall '-P 2ac 2ab'
_symmetry_space_group_name_H-M 'P b c a'
_atom_sites_solution_primary direct
_atom_sites_solution_secondary difmap
_audit_creation_method SHELXL-97
_audit_update_record
;
2017-11-21 deposited with the CCDC.
2017-12-18 downloaded from the CCDC.
;
_cell_angle_alpha 90.00
_cell_angle_beta 90.00
_cell_angle_gamma 90.00
_cell_formula_units_Z 8
_cell_length_a 9.7816(7)
_cell_length_b 8.0278(6)
_cell_length_c 12.9267(10)
_cell_measurement_reflns_used 1817
_cell_measurement_temperature 293(2)
_cell_measurement_theta_max 28.1130
_cell_measurement_theta_min 5.0980
_cell_volume 1015.07(13)
_computing_structure_refinement 'SHELXL-97 (Sheldrick, 2008)'
_computing_structure_solution 'SHELXS-97 (Sheldrick, 2008)'
_diffrn_ambient_temperature 293(2)
_diffrn_detector_area_resol_mean 10.3503
_diffrn_measured_fraction_theta_full 0.997
_diffrn_measured_fraction_theta_max 0.997
_diffrn_measurement_device_type 'SuperNova, Dual, Cu at zero, Atlas'
_diffrn_measurement_method '\w scans'
_diffrn_radiation_monochromator graphite
_diffrn_radiation_source 'fine-focus sealed tube'
_diffrn_radiation_type MoK\a
_diffrn_radiation_wavelength 0.71073
_diffrn_reflns_av_R_equivalents 0.0277
_diffrn_reflns_av_sigmaI/netI 0.0250
_diffrn_reflns_limit_h_max 10
_diffrn_reflns_limit_h_min -11
_diffrn_reflns_limit_k_max 9
_diffrn_reflns_limit_k_min -8
_diffrn_reflns_limit_l_max 15
_diffrn_reflns_limit_l_min -9
_diffrn_reflns_number 3555
_diffrn_reflns_theta_full 25.34
_diffrn_reflns_theta_max 25.34
_diffrn_reflns_theta_min 3.64
_exptl_absorpt_coefficient_mu 19.486
_exptl_absorpt_correction_T_max 1.00000
_exptl_absorpt_correction_T_min 0.48555
_exptl_absorpt_correction_type multi-scan
_exptl_absorpt_process_details
;
CrysAlisPro, Agilent Technologies,
Version 1.171.37.33 (release 27-03-2014 CrysAlis171 .NET)
(compiled Mar 27 2014,17:12:48)
Empirical absorption correction using spherical harmonics,
 implemented in SCALE3 ABSPACK scaling algorithm.
;
_exptl_crystal_colour Yellow
_exptl_crystal_density_diffrn 4.142
_exptl_crystal_density_method 'not measured'
_exptl_crystal_description lozenge
_exptl_crystal_F_000 1152
_exptl_crystal_size_max 0.07
_exptl_crystal_size_mid 0.05
_exptl_crystal_size_min 0.02
_refine_diff_density_max 1.059
_refine_diff_density_min -0.700
_refine_diff_density_rms 0.146
_refine_ls_extinction_coef 0.00083(18)
_refine_ls_extinction_expression Fc^*^=kFc[1+0.001xFc^2^\l^3^/sin(2\q)]^-1/4^
_refine_ls_extinction_method SHELXL
_refine_ls_goodness_of_fit_ref 1.043
_refine_ls_matrix_type full
_refine_ls_number_parameters 83
_refine_ls_number_reflns 929
_refine_ls_number_restraints 0
_refine_ls_restrained_S_all 1.043
_refine_ls_R_factor_all 0.0239
_refine_ls_R_factor_gt 0.0219
_refine_ls_shift/su_max 0.000
_refine_ls_shift/su_mean 0.000
_refine_ls_structure_factor_coef Fsqd
_refine_ls_weighting_details 'calc w=1/[\s^2^(Fo^2^)+(0.0355P)^2^+0.1537P] where P=(Fo^2^+2Fc^2^)/3'
_refine_ls_weighting_scheme calc
_refine_ls_wR_factor_gt 0.0568
_refine_ls_wR_factor_ref 0.0580
_reflns_number_gt 870
_reflns_number_total 929
_reflns_threshold_expression >2sigma(I)
_cod_data_source_file c7dt04442a2.cif
_cod_data_source_block Sr(VO2F)(SeO3)
_cod_depositor_comments 'Adding full bibliography for 7045074--7045077.cif.'
_cod_original_sg_symbol_H-M Pbca
_cod_database_code 7045074

loop_
_symmetry_equiv_pos_as_xyz
'x, y, z'
'-x+1/2, -y, z+1/2'
'-x, y+1/2, -z+1/2'
'x+1/2, -y+1/2, -z'
'-x, -y, -z'
'x-1/2, y, -z-1/2'
'x, -y-1/2, z-1/2'
'-x-1/2, y-1/2, z'

loop_
_atom_site_label
_atom_site_type_symbol
_atom_site_fract_x
_atom_site_fract_y
_atom_site_fract_z
_atom_site_U_iso_or_equiv
_atom_site_adp_type
_atom_site_occupancy
_atom_site_symmetry_multiplicity
_atom_site_calc_flag
Sr1 Sr 0.23135(4) 0.13510(4) 0.67797(3) 0.00866(16) Uani 1 1 d
Se1 Se 0.05399(4) 0.17101(5) 0.40773(3) 0.00921(17) Uani 1 1 d
V1 V 0.54781(6) -0.08721(9) 0.59648(5) 0.00685(19) Uani 1 1 d
F1 F 0.3918(2) -0.0972(3) 0.70029(17) 0.0105(5) Uani 1 1 d
O1 O -0.1091(3) 0.1301(3) 0.3869(2) 0.0126(7) Uani 1 1 d
O2 O 0.0701(3) 0.3626(3) 0.3449(2) 0.0115(7) Uani 1 1 d
O3 O 0.0577(2) 0.2269(3) 0.5374(2) 0.0104(6) Uani 1 1 d
O4 O 0.6289(2) -0.0489(3) 0.4856(2) 0.0099(6) Uani 1 1 d
O5 O 0.6557(3) -0.1881(4) 0.6677(2) 0.0148(6) Uani 1 1 d

loop_
_atom_site_aniso_label
_atom_site_aniso_U_11
_atom_site_aniso_U_22
_atom_site_aniso_U_33
_atom_site_aniso_U_23
_atom_site_aniso_U_13
_atom_site_aniso_U_12
Sr1 0.0101(2) 0.0083(3) 0.0076(2) -0.00065(14) -0.00037(14) 0.00135(15)
Se1 0.0109(2) 0.0086(3) 0.0081(3) -0.00035(16) -0.00032(14) 0.00154(16)
V1 0.0074(3) 0.0087(4) 0.0044(4) 0.0001(3) -0.0005(2) 0.0006(3)
F1 0.0110(10) 0.0101(12) 0.0103(12) 0.0012(10) 0.0004(9) 0.0007(9)
O1 0.0120(14) 0.0106(16) 0.0150(16) -0.0008(12) -0.0037(12) -0.0012(11)
O2 0.0165(15) 0.0103(15) 0.0077(15) -0.0011(12) 0.0020(11) 0.0011(11)
O3 0.0129(13) 0.0105(14) 0.0078(15) -0.0016(12) -0.0012(10) 0.0029(12)
O4 0.0111(13) 0.0111(14) 0.0074(13) -0.0006(12) 0.0014(10) -0.0037(12)
O5 0.0124(13) 0.0200(16) 0.0119(15) 0.0061(13) -0.0004(11) 0.0037(13)

loop_
_atom_type_symbol
_atom_type_description
_atom_type_scat_dispersion_real
_atom_type_scat_dispersion_imag
_atom_type_scat_source
O O 0.0106 0.0060 'International Tables Vol C Tables 4.2.6.8 and 6.1.1.4'
F F 0.0171 0.0103 'International Tables Vol C Tables 4.2.6.8 and 6.1.1.4'
V V 0.3005 0.5294 'International Tables Vol C Tables 4.2.6.8 and 6.1.1.4'
Se Se -0.0929 2.2259 'International Tables Vol C Tables 4.2.6.8 and 6.1.1.4'
Sr Sr -1.5307 3.2498 'International Tables Vol C Tables 4.2.6.8 and 6.1.1.4'

loop_
_geom_angle_atom_site_label_1
_geom_angle_atom_site_label_2
_geom_angle_atom_site_label_3
_geom_angle
_geom_angle_site_symmetry_1
_geom_angle_site_symmetry_3
F1 Sr1 F1 162.78(9) . 8_665
F1 Sr1 O1 73.00(8) . 5_556
F1 Sr1 O1 121.83(8) 8_665 5_556
F1 Sr1 O1 101.89(8) . 4_556
F1 Sr1 O1 72.51(8) 8_665 4_556
O1 Sr1 O1 140.80(12) 5_556 4_556
F1 Sr1 O3 135.79(8) . .
F1 Sr1 O3 61.15(8) 8_665 .
O1 Sr1 O3 72.75(9) 5_556 .
O1 Sr1 O3 87.77(9) 4_556 .
F1 Sr1 O4 63.84(8) . 5_656
F1 Sr1 O4 125.31(8) 8_665 5_656
O1 Sr1 O4 76.16(9) 5_556 5_656
O1 Sr1 O4 67.34(9) 4_556 5_656
O3 Sr1 O4 81.42(8) . 5_656
F1 Sr1 O2 106.71(8) . 7_566
F1 Sr1 O2 67.27(8) 8_665 7_566
O1 Sr1 O2 89.69(9) 5_556 7_566
O1 Sr1 O2 127.80(9) 4_556 7_566
O3 Sr1 O2 100.20(8) . 7_566
O4 Sr1 O2 164.67(8) 5_656 7_566
F1 Sr1 O5 92.95(8) . 3_656
F1 Sr1 O5 69.84(8) 8_665 3_656
O1 Sr1 O5 150.17(9) 5_556 3_656
O1 Sr1 O5 66.90(9) 4_556 3_656
O3 Sr1 O5 129.74(9) . 3_656
O4 Sr1 O5 121.75(8) 5_656 3_656
O2 Sr1 O5 68.87(8) 7_566 3_656
F1 Sr1 V1 165.60(5) . 8_665
F1 Sr1 V1 31.56(5) 8_665 8_665
O1 Sr1 V1 93.61(6) 5_556 8_665
O1 Sr1 V1 85.04(6) 4_556 8_665
O3 Sr1 V1 30.83(6) . 8_665
O4 Sr1 V1 108.50(6) 5_656 8_665
O2 Sr1 V1 77.82(6) 7_566 8_665
O5 Sr1 V1 101.40(6) 3_656 8_665
F1 Sr1 Se1 78.99(5) . 4_556
F1 Sr1 Se1 94.86(5) 8_665 4_556
O1 Sr1 Se1 130.28(7) 5_556 4_556
O1 Sr1 Se1 22.94(6) 4_556 4_556
O3 Sr1 Se1 103.30(6) . 4_556
O4 Sr1 Se1 54.61(6) 5_656 4_556
O2 Sr1 Se1 138.11(6) 7_566 4_556
O5 Sr1 Se1 69.40(6) 3_656 4_556
V1 Sr1 Se1 107.055(16) 8_665 4_556
F1 Sr1 V1 30.45(5) . .
F1 Sr1 V1 148.37(5) 8_665 .
O1 Sr1 V1 84.14(6) 5_556 .
O1 Sr1 V1 75.87(6) 4_556 .
O3 Sr1 V1 118.82(6) . .
O4 Sr1 V1 37.72(6) 5_656 .
O2 Sr1 V1 136.21(6) 7_566 .
O5 Sr1 V1 96.98(6) 3_656 .
V1 Sr1 V1 145.70(2) 8_665 .
Se1 Sr1 V1 53.584(15) 4_556 .
F1 Sr1 Se1 120.97(5) . 7_566
F1 Sr1 Se1 47.79(5) 8_665 7_566
O1 Sr1 Se1 112.50(7) 5_556 7_566
O1 Sr1 Se1 103.41(6) 4_556 7_566
O3 Sr1 Se1 97.64(6) . 7_566
O4 Sr1 Se1 170.70(6) 5_656 7_566
O2 Sr1 Se1 24.63(6) 7_566 7_566
O5 Sr1 Se1 52.18(6) 3_656 7_566
V1 Sr1 Se1 68.554(14) 8_665 7_566
Se1 Sr1 Se1 117.091(14) 4_556 7_566
V1 Sr1 Se1 143.308(16) . 7_566
O1 Se1 O3 103.24(13) . .
O1 Se1 O2 100.75(13) . .
O3 Se1 O2 102.69(13) . .
O1 Se1 Sr1 37.64(9) . 4_456
O3 Se1 Sr1 101.48(8) . 4_456
O2 Se1 Sr1 64.28(9) . 4_456
O1 Se1 Sr1 113.44(10) . 7_565
O3 Se1 Sr1 130.07(9) . 7_565
O2 Se1 Sr1 39.61(9) . 7_565
Sr1 Se1 Sr1 89.021(11) 4_456 7_565
O5 V1 O4 105.73(13) . .
O5 V1 O2 99.61(14) . 4_556
O4 V1 O2 96.28(13) . 4_556
O5 V1 O3 100.56(13) . 8_655
O4 V1 O3 93.21(12) . 8_655
O2 V1 O3 154.43(11) 4_556 8_655
O5 V1 F1 95.41(12) . .
O4 V1 F1 158.72(11) . .
O2 V1 F1 82.26(10) 4_556 .
O3 V1 F1 80.35(10) 8_655 .
O5 V1 O4 171.46(12) . 5_656
O4 V1 O4 82.76(11) . 5_656
O2 V1 O4 79.98(11) 4_556 5_656
O3 V1 O4 77.74(11) 8_655 5_656
F1 V1 O4 76.07(9) . 5_656
O5 V1 V1 155.14(11) . 5_656
O4 V1 V1 49.41(9) . 5_656
O2 V1 V1 85.84(9) 4_556 5_656
O3 V1 V1 82.44(8) 8_655 5_656
F1 V1 V1 109.39(7) . 5_656
O4 V1 V1 33.34(6) 5_656 5_656
O5 V1 Sr1 91.03(10) . 8_655
O4 V1 Sr1 135.34(9) . 8_655
O2 V1 Sr1 121.81(9) 4_556 8_655
O3 V1 Sr1 42.48(8) 8_655 8_655
F1 V1 Sr1 39.66(6) . 8_655
O4 V1 Sr1 82.08(7) 5_656 8_655
V1 V1 Sr1 106.77(3) 5_656 8_655
O5 V1 Sr1 128.38(10) . .
O4 V1 Sr1 123.39(9) . .
O2 V1 Sr1 62.89(8) 4_556 .
O3 V1 Sr1 92.13(7) 8_655 .
F1 V1 Sr1 37.70(6) . .
O4 V1 Sr1 43.89(7) 5_656 .
V1 V1 Sr1 75.71(2) 5_656 .
Sr1 V1 Sr1 65.956(12) 8_655 .
O5 V1 Sr1 59.88(11) . 6_657
O4 V1 Sr1 110.04(9) . 6_657
O2 V1 Sr1 40.02(8) 4_556 6_657
O3 V1 Sr1 152.49(8) 8_655 6_657
F1 V1 Sr1 82.47(7) . 6_657
O4 V1 Sr1 118.51(7) 5_656 6_657
V1 V1 Sr1 123.73(4) 5_656 6_657
Sr1 V1 Sr1 114.138(18) 8_655 6_657
Sr1 V1 Sr1 87.213(16) . 6_657
V1 F1 Sr1 111.85(9) . .
V1 F1 Sr1 108.78(10) . 8_655
Sr1 F1 Sr1 109.53(8) . 8_655
Se1 O1 Sr1 131.64(14) . 5_556
Se1 O1 Sr1 119.42(13) . 4_456
Sr1 O1 Sr1 102.48(10) 5_556 4_456
Se1 O2 V1 128.15(16) . 4_456
Se1 O2 Sr1 115.76(12) . 7_565
V1 O2 Sr1 111.73(12) 4_456 7_565
Se1 O3 V1 124.01(14) . 8_665
Se1 O3 Sr1 128.08(12) . .
V1 O3 Sr1 106.68(11) 8_665 .
V1 O4 V1 97.24(11) . 5_656
V1 O4 Sr1 153.71(15) . 5_656
V1 O4 Sr1 98.38(10) 5_656 5_656
V1 O5 Sr1 162.84(15) . 3_646

loop_
_geom_bond_atom_site_label_1
_geom_bond_atom_site_label_2
_geom_bond_distance
_geom_bond_site_symmetry_2
Sr1 F1 2.454(2) .
Sr1 F1 2.480(2) 8_665
Sr1 O1 2.582(3) 5_556
Sr1 O1 2.587(3) 4_556
Sr1 O3 2.594(3) .
Sr1 O4 2.611(3) 5_656
Sr1 O2 2.673(3) 7_566
Sr1 O5 2.686(3) 3_656
Sr1 V1 3.6791(8) 8_665
Sr1 Se1 3.6891(6) 4_556
Sr1 V1 3.7252(7) .
Sr1 Se1 3.7753(6) 7_566
Se1 O1 1.651(3) .
Se1 O3 1.736(3) .
Se1 O2 1.747(3) .
Se1 Sr1 3.6892(6) 4_456
Se1 Sr1 3.7754(6) 7_565
V1 O5 1.618(3) .
V1 O4 1.667(3) .
V1 O2 1.968(3) 4_556
V1 O3 1.969(3) 8_655
V1 F1 2.034(2) .
V1 O4 2.304(3) 5_656
V1 V1 3.0094(13) 5_656
V1 Sr1 3.6791(8) 8_655
V1 Sr1 3.8612(8) 6_657
F1 Sr1 2.480(2) 8_655
O1 Sr1 2.582(3) 5_556
O1 Sr1 2.587(3) 4_456
O2 V1 1.968(3) 4_456
O2 Sr1 2.673(3) 7_565
O3 V1 1.969(3) 8_665
O4 V1 2.304(3) 5_656
O4 Sr1 2.611(3) 5_656
O5 Sr1 2.686(3) 3_646
